data_4117921
loop_
_publ_author_name
'Bidraha Bagh'
'Gabriele Schatte'
'Jennifer C. Green'
'Jens M\"uller'

_publ_contact_author_address
; Department of Chemistry
  University of Saskatchewan
  Saskatoon, Saskatchewan S7N 5C9
  Canada
;
_publ_contact_author_email jens.mueller@usask.ca
_publ_contact_author_fax '001 306 966 4730'
_publ_contact_author_name 'Dr Jens M\"uller'
_publ_contact_author_phone '001 306 966 2466'
_publ_section_title
;
 Understanding the Reactivity of Strained Sandwich Compounds with Aluminum
 or Gallium in Bridging Positions: Experiments and DFT Calculations
;
_journal_name_full 'Journal of the American Chemical Society'
_journal_page_first 7924
_journal_page_last 7936
_journal_paper_doi 10.1021/ja3019274
_journal_volume 134
_journal_year 2012
_chemical_formula_moiety 'C17 H28 Cl2 Ga N, C7 H8'
_chemical_formula_sum 'C24 H36 Cl2 Ga N'
_chemical_formula_weight 479.16
_chemical_name_systematic
; 
 ? 
;
_space_group_IT_number 14
_symmetry_cell_setting monoclinic
_symmetry_space_group_name_Hall '-P 2ybc'
_symmetry_space_group_name_H-M 'P 1 21/c 1'
_atom_sites_solution_hydrogens geom
_atom_sites_solution_primary direct
_atom_sites_solution_secondary difmap
_cell_angle_alpha 90.00
_cell_angle_beta 109.9730(10)
_cell_angle_gamma 90.00
_cell_formula_units_Z 4
_cell_length_a 10.7202(4)
_cell_length_b 17.6730(6)
_cell_length_c 14.0352(5)
_cell_measurement_reflns_used 201
_cell_measurement_temperature 173(2)
_cell_measurement_theta_max 32.525
_cell_measurement_theta_min 4.976
_cell_volume 2499.15(16)
_computing_cell_refinement 'Saint V7.53A and SADABS V2008/1 (Apex2, v2009.3-0; Bruker AXS)'
_computing_data_collection 'Bruker Instrument Service v2009, 9, 0, 0'
_computing_data_reduction 'Saint V7.53A and SADABS V2008/1 (Apex2, v2009.3-0, Bruker AXS)'
_computing_molecular_graphics ' Cameron (WinGX v1.80.05 2009), Ortep (SHELXTL-NT v6.14, Bruker AXS)'
_computing_publication_material 'WinGX v1.80.05 2009 (L. J. Farrugia)'
_computing_structure_refinement 'SHELXL-97 (Sheldrick, 1997)'
_computing_structure_solution
; SIR-2004 (M. C. Burla, R. Caliandro, M. Camalli, B. Carrozzini, 
  G. L. Cascarano, L. De Caro, C. Giacovazzo, G. Polidori
  and R. Spagna, 2005) 
;
_diffrn_ambient_temperature 173(2)
_diffrn_measured_fraction_theta_full 0.946
_diffrn_measured_fraction_theta_max 0.946
_diffrn_measurement_device '62mm 4K CCD camera on D85 goniostat'
_diffrn_measurement_device_type 'Proteum R Smart 6000 (Bruker AXS)'
_diffrn_measurement_method 'CCD rotation images, \f and \w scans'
_diffrn_radiation_monochromator 'Montel200 multilayer graded optics'
_diffrn_radiation_source 'Bruker AXS FR591, fine-focus rotating anode'
_diffrn_radiation_type CuK\a
_diffrn_radiation_wavelength 1.54184
_diffrn_reflns_av_R_equivalents 0.0369
_diffrn_reflns_av_sigmaI/netI 0.0301
_diffrn_reflns_limit_h_max 12
_diffrn_reflns_limit_h_min -11
_diffrn_reflns_limit_k_max 20
_diffrn_reflns_limit_k_min -20
_diffrn_reflns_limit_l_max 16
_diffrn_reflns_limit_l_min -16
_diffrn_reflns_number 15167
_diffrn_reflns_theta_full 66.64
_diffrn_reflns_theta_max 66.64
_diffrn_reflns_theta_min 4.18
_exptl_absorpt_coefficient_mu 3.525
_exptl_absorpt_correction_T_max 0.6181
_exptl_absorpt_correction_T_min 0.4965
_exptl_absorpt_correction_type multi-scan
_exptl_absorpt_process_details 'SADABS V2008/1 (Apex2, Bruker AXS)'
_exptl_crystal_colour colourless
_exptl_crystal_density_diffrn 1.273
_exptl_crystal_description block
_exptl_crystal_F_000 1008
_exptl_crystal_size_max 0.23
_exptl_crystal_size_mid 0.18
_exptl_crystal_size_min 0.15
_refine_diff_density_max 0.725
_refine_diff_density_min -0.555
_refine_diff_density_rms 0.074
_refine_ls_extinction_method none
_refine_ls_goodness_of_fit_ref 1.055
_refine_ls_hydrogen_treatment constr
_refine_ls_matrix_type full
_refine_ls_number_parameters 262
_refine_ls_number_reflns 4183
_refine_ls_number_restraints 15
_refine_ls_restrained_S_all 1.053
_refine_ls_R_factor_all 0.0427
_refine_ls_R_factor_gt 0.0424
_refine_ls_shift/su_max 0.001
_refine_ls_shift/su_mean 0.000
_refine_ls_structure_factor_coef Fsqd
_refine_ls_weighting_details 'calc w=1/[\s^2^(Fo^2^)+(0.0714P)^2^+1.7113P] where P=(Fo^2^+2Fc^2^)/3'
_refine_ls_weighting_scheme calc
_refine_ls_wR_factor_gt 0.1179
_refine_ls_wR_factor_ref 0.1182
_reflns_number_gt 4122
_reflns_number_total 4183
_reflns_threshold_expression >2sigma(I)
_cod_data_source_file ja3019274_si_002_2.cif
_cod_data_source_block 1b
_cod_original_cell_volume 2499.15(15)
_cod_original_sg_symbol_H-M 'P 21/c'
_cod_database_code 4117921

loop_
_symmetry_equiv_pos_as_xyz
'x, y, z'
'-x, y+1/2, -z+1/2'
'-x, -y, -z'
'x, -y-1/2, z-1/2'

loop_
_atom_site_label
_atom_site_type_symbol
_atom_site_fract_x
_atom_site_fract_y
_atom_site_fract_z
_atom_site_U_iso_or_equiv
_atom_site_adp_type
_atom_site_occupancy
_atom_site_symmetry_multiplicity
_atom_site_calc_flag
_atom_site_refinement_flags
Ga1 Ga 1.13552(3) 0.210669(17) 0.56755(2) 0.03795(14) Uani 1 1 d .
Cl1 Cl 1.12606(7) 0.33097(3) 0.52663(5) 0.04969(19) Uani 1 1 d .
Cl2 Cl 1.27082(7) 0.15367(4) 0.50429(5) 0.05232(19) Uani 1 1 d .
N1 N 1.2355(2) 0.21076(12) 0.72214(16) 0.0412(5) Uani 1 1 d .
C1 C 0.9826(2) 0.16465(13) 0.59106(18) 0.0365(5) Uani 1 1 d .
C2 C 0.8693(3) 0.12668(14) 0.52946(18) 0.0397(5) Uani 1 1 d .
C3 C 0.7871(3) 0.09242(14) 0.57627(19) 0.0415(5) Uani 1 1 d .
H3 H 0.7117 0.0650 0.5350 0.050 Uiso 1 1 calc .
C4 C 0.8103(2) 0.09645(14) 0.67992(19) 0.0402(5) Uani 1 1 d .
C5 C 0.9219(3) 0.13701(15) 0.73923(18) 0.0411(5) Uani 1 1 d .
H5 H 0.9403 0.1415 0.8102 0.049 Uiso 1 1 calc .
C6 C 1.0052(2) 0.17038(13) 0.69565(18) 0.0390(5) Uani 1 1 d .
C7 C 1.1218(3) 0.21854(16) 0.75946(19) 0.0440(6) Uani 1 1 d .
H7A H 1.0943 0.2723 0.7558 0.053 Uiso 1 1 calc R
H7B H 1.1493 0.2023 0.8312 0.053 Uiso 1 1 calc R
C8 C 0.8272(3) 0.12072(16) 0.41301(19) 0.0465(6) Uani 1 1 d .
C9 C 0.9069(4) 0.1704(3) 0.3688(2) 0.0806(12) Uani 1 1 d .
H9A H 0.9960 0.1490 0.3843 0.097 Uiso 1 1 calc R
H9B H 0.9137 0.2212 0.3981 0.097 Uiso 1 1 calc R
H9C H 0.8632 0.1734 0.2951 0.097 Uiso 1 1 calc R
C10 C 0.8298(6) 0.0403(2) 0.3818(3) 0.0918(14) Uani 1 1 d .
H10A H 0.7880 0.0362 0.3080 0.110 Uiso 1 1 calc R
H10B H 0.7813 0.0089 0.4149 0.110 Uiso 1 1 calc R
H10C H 0.9220 0.0229 0.4018 0.110 Uiso 1 1 calc R
C11 C 0.6827(4) 0.1522(3) 0.3653(3) 0.0768(10) Uani 1 1 d .
H11A H 0.6551 0.1496 0.2912 0.092 Uiso 1 1 calc R
H11B H 0.6802 0.2049 0.3862 0.092 Uiso 1 1 calc R
H11C H 0.6222 0.1218 0.3885 0.092 Uiso 1 1 calc R
C12 C 0.7196(3) 0.05858(16) 0.7295(2) 0.0470(6) Uani 1 1 d .
C13 C 0.5959(3) 0.0236(2) 0.6533(3) 0.0698(9) Uani 1 1 d .
H13A H 0.6219 -0.0156 0.6143 0.084 Uiso 1 1 calc R
H13B H 0.5447 0.0628 0.6071 0.084 Uiso 1 1 calc R
H13C H 0.5414 0.0009 0.6894 0.084 Uiso 1 1 calc R
C14 C 0.6751(3) 0.1171(2) 0.7920(3) 0.0660(8) Uani 1 1 d .
H14A H 0.6181 0.0926 0.8245 0.079 Uiso 1 1 calc R
H14B H 0.6256 0.1576 0.7473 0.079 Uiso 1 1 calc R
H14C H 0.7532 0.1385 0.8441 0.079 Uiso 1 1 calc R
C15 C 0.7974(4) -0.0037(2) 0.8007(3) 0.0734(10) Uani 1 1 d .
H15A H 0.7405 -0.0279 0.8336 0.088 Uiso 1 1 calc R
H15B H 0.8751 0.0184 0.8525 0.088 Uiso 1 1 calc R
H15C H 0.8265 -0.0416 0.7618 0.088 Uiso 1 1 calc R
C16 C 1.3015(3) 0.13688(17) 0.7552(2) 0.0536(7) Uani 1 1 d .
H16A H 1.3410 0.1360 0.8293 0.064 Uiso 1 1 calc R
H16B H 1.3711 0.1297 0.7254 0.064 Uiso 1 1 calc R
H16C H 1.2359 0.0961 0.7326 0.064 Uiso 1 1 calc R
C17 C 1.3340(3) 0.27229(18) 0.7624(2) 0.0519(7) Uani 1 1 d .
H17A H 1.2910 0.3214 0.7410 0.062 Uiso 1 1 calc R
H17B H 1.4071 0.2663 0.7360 0.062 Uiso 1 1 calc R
H17C H 1.3687 0.2698 0.8366 0.062 Uiso 1 1 calc R
C21 C 0.7284(3) 0.0895(2) 0.0849(2) 0.0645(8) Uani 1 1 d U
C22 C 0.7370(5) 0.1671(3) 0.0733(3) 0.0873(12) Uani 1 1 d U
H22 H 0.8178 0.1889 0.0730 0.105 Uiso 1 1 calc .
C23 C 0.6289(7) 0.2124(2) 0.0621(3) 0.1021(18) Uani 1 1 d U
H23 H 0.6357 0.2654 0.0535 0.123 Uiso 1 1 calc .
C24 C 0.5126(6) 0.1829(3) 0.0632(3) 0.0922(14) Uani 1 1 d U
H24 H 0.4385 0.2149 0.0554 0.111 Uiso 1 1 calc .
C25 C 0.5033(3) 0.1077(3) 0.0756(3) 0.0721(9) Uani 1 1 d U
H25 H 0.4223 0.0866 0.0768 0.086 Uiso 1 1 calc .
C26 C 0.6099(3) 0.06146(18) 0.0865(2) 0.0595(7) Uani 1 1 d U
H26 H 0.6014 0.0086 0.0953 0.071 Uiso 1 1 calc .
C27 C 0.8444(5) 0.0383(4) 0.0960(3) 0.127(2) Uani 1 1 d U
H27A H 0.8943 0.0304 0.1681 0.152 Uiso 1 1 calc R
H27B H 0.9024 0.0616 0.0634 0.152 Uiso 1 1 calc R
H27C H 0.8123 -0.0105 0.0637 0.152 Uiso 1 1 calc R

loop_
_atom_site_aniso_label
_atom_site_aniso_U_11
_atom_site_aniso_U_22
_atom_site_aniso_U_33
_atom_site_aniso_U_23
_atom_site_aniso_U_13
_atom_site_aniso_U_12
Ga1 0.0413(2) 0.0430(2) 0.0302(2) -0.00152(10) 0.01293(15) -0.00383(11)
Cl1 0.0636(4) 0.0432(3) 0.0402(3) 0.0007(2) 0.0150(3) -0.0062(3)
Cl2 0.0547(4) 0.0614(4) 0.0479(4) -0.0036(3) 0.0265(3) 0.0025(3)
N1 0.0405(12) 0.0499(12) 0.0309(10) -0.0024(8) 0.0091(9) -0.0054(8)
C1 0.0383(13) 0.0396(12) 0.0317(12) 0.0001(9) 0.0121(10) -0.0015(9)
C2 0.0438(14) 0.0407(12) 0.0320(12) -0.0012(9) 0.0096(10) -0.0003(10)
C3 0.0407(13) 0.0429(13) 0.0372(13) -0.0012(10) 0.0085(10) -0.0036(10)
C4 0.0391(13) 0.0431(13) 0.0385(12) 0.0021(10) 0.0133(10) 0.0021(10)
C5 0.0435(14) 0.0488(13) 0.0317(12) -0.0004(10) 0.0137(10) 0.0005(10)
C6 0.0392(13) 0.0426(13) 0.0335(12) -0.0019(9) 0.0101(10) 0.0006(10)
C7 0.0433(15) 0.0559(15) 0.0329(13) -0.0055(10) 0.0133(11) -0.0064(11)
C8 0.0546(16) 0.0512(15) 0.0293(12) -0.0022(10) 0.0087(11) -0.0093(12)
C9 0.094(3) 0.109(3) 0.0314(15) 0.0003(16) 0.0117(16) -0.044(2)
C10 0.165(4) 0.064(2) 0.0432(18) -0.0055(15) 0.031(2) 0.011(2)
C11 0.073(2) 0.104(3) 0.0430(17) 0.0041(17) 0.0063(16) 0.005(2)
C12 0.0443(15) 0.0530(15) 0.0453(14) 0.0042(11) 0.0176(12) -0.0028(11)
C13 0.0586(19) 0.092(2) 0.0614(19) -0.0042(17) 0.0236(16) -0.0255(17)
C14 0.0595(19) 0.081(2) 0.068(2) -0.0078(17) 0.0356(17) -0.0078(16)
C15 0.065(2) 0.074(2) 0.088(2) 0.0330(19) 0.0349(19) 0.0048(17)
C16 0.0513(16) 0.0607(17) 0.0428(14) 0.0046(12) 0.0082(12) 0.0058(13)
C17 0.0456(16) 0.0685(18) 0.0389(14) -0.0075(13) 0.0109(12) -0.0173(13)
C21 0.0552(18) 0.099(2) 0.0369(14) -0.0021(15) 0.0125(13) 0.0046(16)
C22 0.099(3) 0.114(3) 0.0475(19) -0.010(2) 0.0238(19) -0.055(2)
C23 0.198(6) 0.055(2) 0.055(2) -0.0033(15) 0.046(3) -0.009(2)
C24 0.132(4) 0.094(3) 0.051(2) 0.012(2) 0.032(2) 0.054(3)
C25 0.0528(18) 0.111(3) 0.0493(17) 0.0002(18) 0.0132(14) 0.0012(18)
C26 0.071(2) 0.0566(17) 0.0453(15) -0.0027(13) 0.0121(14) -0.0059(14)
C27 0.085(3) 0.230(7) 0.064(2) 0.010(3) 0.024(2) 0.069(4)

loop_
_atom_type_symbol
_atom_type_description
_atom_type_scat_dispersion_real
_atom_type_scat_dispersion_imag
_atom_type_scat_source
C C 0.0181 0.0091 'International Tables Vol C Tables 4.2.6.8 and 6.1.1.4'
H H 0.0000 0.0000 'International Tables Vol C Tables 4.2.6.8 and 6.1.1.4'
Cl Cl 0.3639 0.7018 'International Tables Vol C Tables 4.2.6.8 and 6.1.1.4'
Ga Ga -1.2846 0.7763 'International Tables Vol C Tables 4.2.6.8 and 6.1.1.4'
N N 0.0311 0.0180 'International Tables Vol C Tables 4.2.6.8 and 6.1.1.4'

loop_
_geom_angle_atom_site_label_1
_geom_angle_atom_site_label_2
_geom_angle_atom_site_label_3
_geom_angle
C1 Ga1 N1 89.26(9)
C1 Ga1 Cl2 125.94(7)
N1 Ga1 Cl2 104.40(7)
C1 Ga1 Cl1 118.70(7)
N1 Ga1 Cl1 103.59(6)
Cl2 Ga1 Cl1 108.51(3)
C16 N1 C17 108.9(2)
C16 N1 C7 109.4(2)
C17 N1 C7 111.1(2)
C16 N1 Ga1 110.41(16)
C17 N1 Ga1 116.47(16)
C7 N1 Ga1 100.16(15)
C2 C1 C6 118.9(2)
C2 C1 Ga1 134.12(18)
C6 C1 Ga1 106.88(17)
C1 C2 C3 118.0(2)
C1 C2 C8 124.4(2)
C3 C2 C8 117.6(2)
C4 C3 C2 123.4(2)
C4 C3 H3 118.3
C2 C3 H3 118.3
C3 C4 C5 117.3(2)
C3 C4 C12 122.6(2)
C5 C4 C12 120.1(2)
C6 C5 C4 120.5(2)
C6 C5 H5 119.7
C4 C5 H5 119.7
C5 C6 C1 121.8(2)
C5 C6 C7 120.3(2)
C1 C6 C7 117.9(2)
N1 C7 C6 110.3(2)
N1 C7 H7A 109.6
C6 C7 H7A 109.6
N1 C7 H7B 109.6
C6 C7 H7B 109.6
H7A C7 H7B 108.1
C10 C8 C9 111.5(3)
C10 C8 C2 110.4(2)
C9 C8 C2 113.3(2)
C10 C8 C11 109.2(3)
C9 C8 C11 103.6(3)
C2 C8 C11 108.5(2)
C8 C9 H9A 109.5
C8 C9 H9B 109.5
H9A C9 H9B 109.5
C8 C9 H9C 109.5
H9A C9 H9C 109.5
H9B C9 H9C 109.5
C8 C10 H10A 109.5
C8 C10 H10B 109.5
H10A C10 H10B 109.5
C8 C10 H10C 109.5
H10A C10 H10C 109.5
H10B C10 H10C 109.5
C8 C11 H11A 109.5
C8 C11 H11B 109.5
H11A C11 H11B 109.5
C8 C11 H11C 109.5
H11A C11 H11C 109.5
H11B C11 H11C 109.5
C13 C12 C4 113.3(2)
C13 C12 C15 108.4(3)
C4 C12 C15 108.9(2)
C13 C12 C14 108.0(3)
C4 C12 C14 109.6(2)
C15 C12 C14 108.5(3)
C12 C13 H13A 109.5
C12 C13 H13B 109.5
H13A C13 H13B 109.5
C12 C13 H13C 109.5
H13A C13 H13C 109.5
H13B C13 H13C 109.5
C12 C14 H14A 109.5
C12 C14 H14B 109.5
H14A C14 H14B 109.5
C12 C14 H14C 109.5
H14A C14 H14C 109.5
H14B C14 H14C 109.5
C12 C15 H15A 109.5
C12 C15 H15B 109.5
H15A C15 H15B 109.5
C12 C15 H15C 109.5
H15A C15 H15C 109.5
H15B C15 H15C 109.5
N1 C16 H16A 109.5
N1 C16 H16B 109.5
H16A C16 H16B 109.5
N1 C16 H16C 109.5
H16A C16 H16C 109.5
H16B C16 H16C 109.5
N1 C17 H17A 109.5
N1 C17 H17B 109.5
H17A C17 H17B 109.5
N1 C17 H17C 109.5
H17A C17 H17C 109.5
H17B C17 H17C 109.5
C26 C21 C22 117.2(4)
C26 C21 C27 121.4(4)
C22 C21 C27 121.4(4)
C23 C22 C21 120.2(4)
C23 C22 H22 119.9
C21 C22 H22 119.9
C24 C23 C22 121.2(4)
C24 C23 H23 119.4
C22 C23 H23 119.4
C25 C24 C23 119.2(4)
C25 C24 H24 120.4
C23 C24 H24 120.4
C24 C25 C26 120.5(4)
C24 C25 H25 119.8
C26 C25 H25 119.8
C25 C26 C21 121.7(3)
C25 C26 H26 119.2
C21 C26 H26 119.2
C21 C27 H27A 109.5
C21 C27 H27B 109.5
H27A C27 H27B 109.5
C21 C27 H27C 109.5
H27A C27 H27C 109.5
H27B C27 H27C 109.5

loop_
_geom_bond_atom_site_label_1
_geom_bond_atom_site_label_2
_geom_bond_distance
Ga1 C1 1.956(2)
Ga1 N1 2.066(2)
Ga1 Cl2 2.1878(7)
Ga1 Cl1 2.1955(7)
N1 C16 1.482(4)
N1 C17 1.486(3)
N1 C7 1.489(3)
C1 C2 1.399(3)
C1 C6 1.407(3)
C2 C3 1.403(4)
C2 C8 1.543(3)
C3 C4 1.392(4)
C3 H3 0.9500
C4 C5 1.400(4)
C4 C12 1.529(4)
C5 C6 1.375(4)
C5 H5 0.9500
C6 C7 1.524(3)
C7 H7A 0.9900
C7 H7B 0.9900
C8 C10 1.490(5)
C8 C9 1.500(4)
C8 C11 1.565(5)
C9 H9A 0.9800
C9 H9B 0.9800
C9 H9C 0.9800
C10 H10A 0.9800
C10 H10B 0.9800
C10 H10C 0.9800
C11 H11A 0.9800
C11 H11B 0.9800
C11 H11C 0.9800
C12 C13 1.522(4)
C12 C15 1.529(4)
C12 C14 1.534(4)
C13 H13A 0.9800
C13 H13B 0.9800
C13 H13C 0.9800
C14 H14A 0.9800
C14 H14B 0.9800
C14 H14C 0.9800
C15 H15A 0.9800
C15 H15B 0.9800
C15 H15C 0.9800
C16 H16A 0.9800
C16 H16B 0.9800
C16 H16C 0.9800
C17 H17A 0.9800
C17 H17B 0.9800
C17 H17C 0.9800
C21 C26 1.371(5)
C21 C22 1.388(6)
C21 C27 1.502(6)
C22 C23 1.373(8)
C22 H22 0.9500
C23 C24 1.356(8)
C23 H23 0.9500
C24 C25 1.350(7)
C24 H24 0.9500
C25 C26 1.370(5)
C25 H25 0.9500
C26 H26 0.9500
C27 H27A 0.9800
C27 H27B 0.9800
C27 H27C 0.9800

loop_
_geom_torsion_atom_site_label_1
_geom_torsion_atom_site_label_2
_geom_torsion_atom_site_label_3
_geom_torsion_atom_site_label_4
_geom_torsion
C1 Ga1 N1 C16 85.33(19)
Cl2 Ga1 N1 C16 -41.73(18)
Cl1 Ga1 N1 C16 -155.27(17)
C1 Ga1 N1 C17 -149.8(2)
Cl2 Ga1 N1 C17 83.16(19)
Cl1 Ga1 N1 C17 -30.4(2)
C1 Ga1 N1 C7 -29.95(16)
Cl2 Ga1 N1 C7 -157.01(13)
Cl1 Ga1 N1 C7 89.45(14)
N1 Ga1 C1 C2 -163.4(3)
Cl2 Ga1 C1 C2 -56.1(3)
Cl1 Ga1 C1 C2 91.4(2)
N1 Ga1 C1 C6 12.41(17)
Cl2 Ga1 C1 C6 119.73(15)
Cl1 Ga1 C1 C6 -92.71(16)
C6 C1 C2 C3 -3.4(4)
Ga1 C1 C2 C3 172.0(2)
C6 C1 C2 C8 175.7(2)
Ga1 C1 C2 C8 -8.9(4)
C1 C2 C3 C4 2.2(4)
C8 C2 C3 C4 -177.0(2)
C2 C3 C4 C5 -0.1(4)
C2 C3 C4 C12 -179.9(2)
C3 C4 C5 C6 -0.8(4)
C12 C4 C5 C6 179.0(2)
C4 C5 C6 C1 -0.6(4)
C4 C5 C6 C7 176.2(2)
C2 C1 C6 C5 2.7(4)
Ga1 C1 C6 C5 -173.8(2)
C2 C1 C6 C7 -174.1(2)
Ga1 C1 C6 C7 9.3(3)
C16 N1 C7 C6 -75.9(3)
C17 N1 C7 C6 163.8(2)
Ga1 N1 C7 C6 40.1(2)
C5 C6 C7 N1 146.6(2)
C1 C6 C7 N1 -36.5(3)
C1 C2 C8 C10 116.3(3)
C3 C2 C8 C10 -64.6(4)
C1 C2 C8 C9 -9.5(4)
C3 C2 C8 C9 169.6(3)
C1 C2 C8 C11 -124.1(3)
C3 C2 C8 C11 55.1(3)
C3 C4 C12 C13 -5.9(4)
C5 C4 C12 C13 174.3(3)
C3 C4 C12 C15 114.9(3)
C5 C4 C12 C15 -64.9(3)
C3 C4 C12 C14 -126.5(3)
C5 C4 C12 C14 53.6(3)
C26 C21 C22 C23 -1.1(5)
C27 C21 C22 C23 179.3(4)
C21 C22 C23 C24 0.6(6)
C22 C23 C24 C25 0.1(6)
C23 C24 C25 C26 -0.3(6)
C24 C25 C26 C21 -0.2(5)
C22 C21 C26 C25 0.9(5)
C27 C21 C26 C25 -179.5(3)
